data_7244528
loop_
_publ_author_name
'Morla, Jhansi Rani'
'Nareddula, Dastagiri Reddy'

_publ_section_title
;
 Synthesis of dihydroisoquinolinone-4-methylboronic esters via domino
 Heck/borylation using a structurally characterized palladacycle as a
 catalyst
;
_journal_issue 11
_journal_name_full 'RSC Advances'
_journal_page_first 6762
_journal_page_last 6771
_journal_paper_doi 10.1039/D2RA00389A
_journal_volume 12
_journal_year 2022
_chemical_formula_moiety 'C37 H29 Cl N5 O P Pd, 2(C3 H6 O)'
_chemical_formula_sum 'C43 H41 Cl N5 O3 P Pd'
_chemical_formula_weight 848.63
_chemical_name_systematic Palladacycle
_space_group_IT_number 14
_space_group_name_Hall '-P 2yab'
_space_group_name_H-M_alt 'P 1 21/a 1'
_symmetry_cell_setting monoclinic
_symmetry_space_group_name_H-M 'P 1 21/a 1'
_atom_sites_solution_hydrogens geom
_audit_creation_date 2021-05-31T12:03:24-00:00
_audit_creation_method 'WinGX routine CIF_UPDATE'
_audit_update_record
;
2021-06-02 deposited with the CCDC.	2022-02-14 downloaded from the CCDC.
;
_cell_angle_alpha 90
_cell_angle_beta 92.477(3)
_cell_angle_gamma 90
_cell_formula_units_Z 4
_cell_length_a 9.5617(4)
_cell_length_b 39.7290(15)
_cell_length_c 10.2744(4)
_cell_measurement_reflns_used 9303
_cell_measurement_temperature 200(2)
_cell_measurement_theta_max 29.0274
_cell_measurement_theta_min 3.9173
_cell_volume 3899.4(3)
_computing_cell_refinement
;
        CrysAlisPro, Agilent Technologies,
        Version 1.171.36.21 (release 14-08-2012 CrysAlis171 .NET)
        (compiled Sep 14 2012,17:21:16)
;
_computing_data_collection
;
        CrysAlisPro, Agilent Technologies,
        Version 1.171.36.21 (release 14-08-2012 CrysAlis171 .NET)
        (compiled Sep 14 2012,17:21:16)
;
_computing_data_reduction
;
        CrysAlisPro, Agilent Technologies,
        Version 1.171.36.21 (release 14-08-2012 CrysAlis171 .NET)
        (compiled Sep 14 2012,17:21:16)
;
_computing_molecular_graphics 'Ortep for Windows (Farrugia, 2012)'
_computing_publication_material 'WinGX publication routines (Farrugia, 2012)'
_computing_structure_refinement 'SHELXL-2018/3 (Sheldrick, 2018)'
_diffrn_ambient_temperature 200(2)
_diffrn_detector_area_resol_mean 15.9821
_diffrn_measured_fraction_theta_full 0.995
_diffrn_measured_fraction_theta_max 0.881
_diffrn_measurement_device_type 'Xcalibur, Eos'
_diffrn_measurement_method '\w scans'
_diffrn_orient_matrix_UB_11 -0.0060303
_diffrn_orient_matrix_UB_12 -0.0147065
_diffrn_orient_matrix_UB_13 0.0384031
_diffrn_orient_matrix_UB_21 -0.0189738
_diffrn_orient_matrix_UB_22 -0.0093839
_diffrn_orient_matrix_UB_23 -0.0567314
_diffrn_orient_matrix_UB_31 0.0715106
_diffrn_orient_matrix_UB_32 -0.0037366
_diffrn_orient_matrix_UB_33 -0.0087908
_diffrn_radiation_monochromator graphite
_diffrn_radiation_type MoK\a
_diffrn_radiation_wavelength 0.71073
_diffrn_reflns_av_R_equivalents 0.0785
_diffrn_reflns_av_unetI/netI 0.0763
_diffrn_reflns_Laue_measured_fraction_full 0.995
_diffrn_reflns_Laue_measured_fraction_max 0.881
_diffrn_reflns_limit_h_max 12
_diffrn_reflns_limit_h_min -12
_diffrn_reflns_limit_k_max 53
_diffrn_reflns_limit_k_min -54
_diffrn_reflns_limit_l_max 13
_diffrn_reflns_limit_l_min -13
_diffrn_reflns_number 29580
_diffrn_reflns_point_group_measured_fraction_full 0.995
_diffrn_reflns_point_group_measured_fraction_max 0.881
_diffrn_reflns_theta_full 25
_diffrn_reflns_theta_max 29.104
_diffrn_reflns_theta_min 3.929
_exptl_absorpt_coefficient_mu 0.632
_exptl_absorpt_correction_T_max 1
_exptl_absorpt_correction_T_min 0.92838
_exptl_absorpt_correction_type multi-scan
_exptl_absorpt_process_details
;
        CrysAlisPro, Agilent Technologies,
        Version 1.171.36.21 (release 14-08-2012 CrysAlis171 .NET)
        (compiled Sep 14 2012,17:21:16)
        Empirical absorption correction using spherical harmonics,
 implemented in SCALE3 ABSPACK scaling algorithm.
;
_exptl_crystal_colour colorless
_exptl_crystal_density_diffrn 1.446
_exptl_crystal_density_method 'not measured'
_exptl_crystal_description block
_exptl_crystal_F_000 1744
_exptl_crystal_recrystallization_method 'Re-crystallisation from solvent: CH3CN and acetone'
_exptl_crystal_size_max 0.55
_exptl_crystal_size_mid 0.14
_exptl_crystal_size_min 0.08
_refine_diff_density_max 1.243
_refine_diff_density_min -3.942
_refine_diff_density_rms 0.152
_refine_ls_extinction_method none
_refine_ls_goodness_of_fit_ref 1.06
_refine_ls_hydrogen_treatment constr
_refine_ls_matrix_type full
_refine_ls_number_parameters 481
_refine_ls_number_reflns 9220
_refine_ls_number_restraints 0
_refine_ls_restrained_S_all 1.06
_refine_ls_R_factor_all 0.1401
_refine_ls_R_factor_gt 0.1159
_refine_ls_shift/su_max 0.002
_refine_ls_shift/su_mean 0
_refine_ls_structure_factor_coef Fsqd
_refine_ls_weighting_details 'w=1/[\s^2^(Fo^2^)+110.0319P] where P=(Fo^2^+2Fc^2^)/3'
_refine_ls_weighting_scheme calc
_refine_ls_wR_factor_gt 0.2262
_refine_ls_wR_factor_ref 0.2373
_reflns_Friedel_coverage 0
_reflns_number_gt 7615
_reflns_number_total 9220
_reflns_threshold_expression 'I > 2\s(I)'
_cod_data_source_file d2ra00389a2.cif
_cod_data_source_block Palladacycle
_cod_original_sg_symbol_H-M 'P 21/a'
_cod_database_code 7244528
_shelx_shelxl_version_number 2018/3

loop_
_symmetry_equiv_pos_as_xyz
'x, y, z'
'-x+1/2, y+1/2, -z'
'-x, -y, -z'
'x-1/2, -y-1/2, z'

loop_
_atom_site_label
_atom_site_type_symbol
_atom_site_fract_x
_atom_site_fract_y
_atom_site_fract_z
_atom_site_U_iso_or_equiv
_atom_site_adp_type
_atom_site_occupancy
_atom_site_site_symmetry_order
_atom_site_calc_flag
_atom_site_refinement_flags_posn
_atom_site_refinement_flags_adp
_atom_site_refinement_flags_occupancy
_atom_site_disorder_assembly
_atom_site_disorder_group
Pd1 Pd 0.72398(7) 0.36337(2) 0.76281(6) 0.01372(15) Uani 1 1 d . . . . .
P1 P 0.7235(2) 0.41272(5) 0.6395(2) 0.0127(4) Uani 1 1 d . . . . .
N2 N 0.5927(7) 0.32975(16) 0.9741(7) 0.0144(14) Uani 1 1 d . . . . .
C1 C 0.6926(8) 0.32271(18) 0.8886(7) 0.0099(14) Uiso 1 1 d . . . . .
N3 N 0.4655(8) 0.37112(17) 1.0804(7) 0.0222(16) Uani 1 1 d . . . . .
N4 N 0.5626(7) 0.41705(17) 0.8922(7) 0.0180(14) Uani 1 1 d . . . . .
N1 N 0.7284(7) 0.29127(17) 0.9080(7) 0.0166(14) Uani 1 1 d . . . . .
C32 C 0.8370(8) 0.4448(2) 0.7113(8) 0.0170(16) Uani 1 1 d . . . . .
C31 C 0.5133(10) 0.4636(2) 0.6297(9) 0.0243(19) Uani 1 1 d . . . . .
H31 H 0.582261 0.4792 0.653413 0.029 Uiso 1 1 calc R U . . .
C3 C 0.5468(8) 0.3632(2) 0.9859(8) 0.0193(16) Uani 1 1 d . . . . .
C26 C 0.5488(8) 0.4303(2) 0.6138(8) 0.0179(17) Uani 1 1 d . . . . .
C5 C 0.4719(8) 0.4271(2) 0.9867(8) 0.0160(16) Uani 1 1 d . . . . .
C23 C 0.9006(11) 0.4133(2) 0.2266(9) 0.030(2) Uani 1 1 d . . . . .
H23 H 0.937832 0.4134 0.144428 0.036 Uiso 1 1 calc R U . . .
C37 C 0.9041(10) 0.4391(3) 0.8359(9) 0.027(2) Uani 1 1 d . . . . .
H37 H 0.881674 0.420124 0.883554 0.032 Uiso 1 1 calc R U . . .
C35 C 1.0340(11) 0.4901(3) 0.8174(11) 0.035(2) Uani 1 1 d . . . . .
H35 H 1.100525 0.50506 0.852047 0.042 Uiso 1 1 calc R U . . .
C34 C 0.9687(10) 0.4969(2) 0.6969(10) 0.027(2) Uani 1 1 d . . . . .
H34 H 0.98978 0.516383 0.651772 0.033 Uiso 1 1 calc R U . . .
C29 C 0.2721(10) 0.4513(3) 0.5731(11) 0.037(3) Uani 1 1 d . . . . .
H29 H 0.180194 0.458542 0.55863 0.044 Uiso 1 1 calc R U . . .
C24 C 0.7621(12) 0.4218(3) 0.2415(11) 0.037(2) Uani 1 1 d . . . . .
H24 H 0.706357 0.428423 0.169709 0.044 Uiso 1 1 calc R U . . .
C2 C 0.5981(8) 0.3857(2) 0.8889(8) 0.0159(16) Uani 1 1 d . . . . .
C11 C 0.6499(9) 0.2769(2) 1.0060(8) 0.0193(17) Uani 1 1 d . . . . .
H11 H 0.654826 0.25486 1.035921 0.023 Uiso 1 1 calc R U . . .
C28 C 0.3059(10) 0.4179(3) 0.5573(10) 0.036(2) Uani 1 1 d . . . . .
H28 H 0.23663 0.402446 0.532662 0.043 Uiso 1 1 calc R U . . .
C22 C 0.9838(10) 0.4047(2) 0.3363(10) 0.028(2) Uani 1 1 d . . . . .
H22 H 1.077754 0.399499 0.327517 0.033 Uiso 1 1 calc R U . . .
C33 C 0.8712(9) 0.4741(2) 0.6448(9) 0.0212(18) Uani 1 1 d . . . . .
H33 H 0.827903 0.478422 0.563796 0.025 Uiso 1 1 calc R U . . .
C7 C 0.3409(10) 0.4711(2) 1.0862(10) 0.031(2) Uani 1 1 d . . . . .
H7 H 0.309114 0.493272 1.086273 0.037 Uiso 1 1 calc R U . . .
C27 C 0.4430(9) 0.4073(2) 0.5781(9) 0.0236(19) Uani 1 1 d . . . . .
H27 H 0.465061 0.38469 0.568188 0.028 Uiso 1 1 calc R U . . .
C25 C 0.7053(10) 0.4202(3) 0.3654(9) 0.030(2) Uani 1 1 d . . . . .
H25 H 0.610966 0.425061 0.374243 0.036 Uiso 1 1 calc R U . . .
C6 C 0.4254(10) 0.4606(2) 0.9900(9) 0.0242(19) Uani 1 1 d . . . . .
H6 H 0.452106 0.475697 0.92651 0.029 Uiso 1 1 calc R U . . .
C20 C 0.7874(8) 0.4117(2) 0.4737(7) 0.0146(15) Uani 1 1 d . . . . .
C9 C 0.3431(11) 0.4167(3) 1.1812(11) 0.037(3) Uani 1 1 d . . . . .
H9 H 0.314743 0.402149 1.245878 0.044 Uiso 1 1 calc R U . . .
C0AA C 0.5661(10) 0.3014(2) 1.0481(8) 0.0218(18) Uani 1 1 d . . . . .
H0AA H 0.502741 0.299714 1.113964 0.026 Uiso 1 1 calc R U . . .
C4 C 0.4275(9) 0.4046(2) 1.0834(9) 0.0208(18) Uani 1 1 d . . . . .
C8 C 0.3022(12) 0.4495(3) 1.1829(11) 0.038(3) Uani 1 1 d . . . . .
H8 H 0.247907 0.457247 1.249571 0.045 Uiso 1 1 calc R U . . .
C30 C 0.3753(11) 0.4740(3) 0.6105(10) 0.035(2) Uani 1 1 d . . . . .
H30 H 0.352317 0.496518 0.623033 0.042 Uiso 1 1 calc R U . . .
C36 C 1.0019(11) 0.4616(3) 0.8864(11) 0.037(3) Uani 1 1 d . . . . .
H36 H 1.046402 0.457496 0.967136 0.045 Uiso 1 1 calc R U . . .
C21 C 0.9284(9) 0.4038(2) 0.4571(9) 0.0208(18) Uani 1 1 d . . . . .
H21 H 0.985303 0.3979 0.529151 0.025 Uiso 1 1 calc R U . . .
Cl1 Cl 0.8667(3) 0.33342(6) 0.6183(2) 0.0277(5) Uani 1 1 d . . . . .
O1 O 0.6520(6) 0.24341(16) 0.7294(7) 0.0265(15) Uani 1 1 d . . . . .
N13 N 0.8782(7) 0.22868(19) 0.6943(8) 0.0226(16) Uani 1 1 d . . . . .
H13 H 0.961505 0.23078 0.728254 0.027 Uiso 1 1 calc R U . . .
C14 C 0.8636(10) 0.2063(2) 0.5876(9) 0.0244(19) Uani 1 1 d . . . . .
C12 C 0.8386(8) 0.2731(2) 0.8446(9) 0.0177(16) Uani 1 1 d . . . . .
H12A H 0.898308 0.261984 0.910114 0.021 Uiso 1 1 calc R U . . .
H12B H 0.895658 0.288929 0.798343 0.021 Uiso 1 1 calc R U . . .
O2 O 0.9601(11) 0.2707(3) 0.1635(10) 0.066(3) Uani 1 1 d . . . . .
C15 C 0.9852(11) 0.1958(2) 0.5319(11) 0.033(2) Uani 1 1 d . . . . .
H15 H 1.071972 0.202127 0.568394 0.039 Uiso 1 1 calc R U . . .
C19 C 0.7346(12) 0.1951(3) 0.5382(12) 0.039(3) Uani 1 1 d . . . . .
H19 H 0.652885 0.201009 0.578438 0.046 Uiso 1 1 calc R U . . .
C16 C 0.9766(15) 0.1756(3) 0.4200(12) 0.050(3) Uani 1 1 d . . . . .
H16 H 1.058051 0.168509 0.382097 0.06 Uiso 1 1 calc R U . . .
C43 C 0.1760(15) 0.3209(3) 0.9667(15) 0.056(4) Uani 1 1 d . . . . .
H43A H 0.269934 0.315954 0.943619 0.084 Uiso 1 1 calc R U . . .
H43B H 0.111763 0.306688 0.918024 0.084 Uiso 1 1 calc R U . . .
H43C H 0.166973 0.317065 1.058214 0.084 Uiso 1 1 calc R U . . .
C18 C 0.7294(16) 0.1748(3) 0.4262(13) 0.055(4) Uani 1 1 d . . . . .
H18 H 0.643682 0.16695 0.392355 0.066 Uiso 1 1 calc R U . . .
O3 O 0.079(2) 0.3735(5) 1.0176(17) 0.149(7) Uani 1 1 d . . . . .
C13 C 0.7787(9) 0.2472(2) 0.7499(9) 0.0189(17) Uani 1 1 d . . . . .
C17 C 0.8503(17) 0.1664(3) 0.3668(12) 0.055(4) Uani 1 1 d . . . . .
H17 H 0.845565 0.154354 0.289198 0.066 Uiso 1 1 calc R U . . .
C38 C 0.8624(16) 0.3230(3) 0.2422(12) 0.053(4) Uani 1 1 d . . . . .
H38A H 0.923437 0.334091 0.184035 0.079 Uiso 1 1 calc R U . . .
H38B H 0.879537 0.331432 0.328929 0.079 Uiso 1 1 calc R U . . .
H38C H 0.766806 0.327224 0.214715 0.079 Uiso 1 1 calc R U . . .
C39 C 0.8905(13) 0.2848(3) 0.2402(12) 0.045(3) Uani 1 1 d . . . . .
C40 C 0.817(2) 0.2665(4) 0.3399(15) 0.083(6) Uani 1 1 d . . . . .
H40A H 0.844161 0.243245 0.339327 0.125 Uiso 1 1 calc R U . . .
H40B H 0.717477 0.268122 0.321811 0.125 Uiso 1 1 calc R U . . .
H40C H 0.839618 0.276035 0.423924 0.125 Uiso 1 1 calc R U . . .
C41 C 0.1821(17) 0.3770(4) 0.8266(15) 0.081(6) Uani 1 1 d . . . . .
H41A H 0.269077 0.368914 0.795293 0.122 Uiso 1 1 calc R U . . .
H41B H 0.192524 0.400083 0.852949 0.122 Uiso 1 1 calc R U . . .
H41C H 0.110499 0.375337 0.758497 0.122 Uiso 1 1 calc R U . . .
C42 C 0.144(2) 0.3571(6) 0.936(2) 0.092(6) Uiso 1 1 d . . . . .

loop_
_atom_site_aniso_label
_atom_site_aniso_U_11
_atom_site_aniso_U_22
_atom_site_aniso_U_33
_atom_site_aniso_U_23
_atom_site_aniso_U_13
_atom_site_aniso_U_12
Pd1 0.0145(3) 0.0137(3) 0.0133(3) 0.0003(3) 0.00398(19) 0.0017(2)
P1 0.0118(9) 0.0143(9) 0.0122(9) 0.0022(7) 0.0019(7) 0.0020(7)
N2 0.016(3) 0.013(3) 0.016(3) 0.005(3) 0.015(3) 0.002(2)
N3 0.028(4) 0.012(3) 0.028(4) 0.002(3) 0.018(3) 0.004(3)
N4 0.024(4) 0.015(3) 0.016(3) 0.004(3) 0.006(3) 0.003(3)
N1 0.018(3) 0.013(3) 0.019(4) -0.001(3) 0.001(3) 0.003(3)
C32 0.012(4) 0.020(4) 0.019(4) -0.003(3) 0.003(3) 0.002(3)
C31 0.028(5) 0.024(4) 0.022(5) 0.001(4) 0.009(4) 0.012(4)
C3 0.019(4) 0.019(4) 0.021(4) -0.005(4) 0.008(3) 0.001(3)
C26 0.015(4) 0.027(4) 0.011(4) 0.002(3) 0.003(3) 0.005(3)
C5 0.017(4) 0.018(4) 0.014(4) -0.002(3) 0.003(3) 0.003(3)
C23 0.043(6) 0.028(5) 0.020(5) -0.003(4) 0.016(4) -0.010(4)
C37 0.031(5) 0.033(5) 0.016(4) 0.003(4) -0.002(4) -0.004(4)
C35 0.032(5) 0.036(6) 0.038(6) -0.021(5) 0.005(5) -0.015(4)
C34 0.027(5) 0.018(4) 0.037(6) -0.007(4) 0.011(4) -0.002(4)
C29 0.018(5) 0.055(7) 0.037(6) 0.012(5) 0.006(4) 0.017(5)
C24 0.041(6) 0.040(6) 0.028(5) 0.002(5) 0.002(4) 0.004(5)
C2 0.012(4) 0.021(4) 0.015(4) 0.002(3) 0.001(3) 0.005(3)
C11 0.020(4) 0.020(4) 0.019(4) 0.007(3) 0.008(3) -0.005(3)
C28 0.015(4) 0.056(7) 0.036(6) 0.001(5) -0.001(4) 0.002(4)
C22 0.023(4) 0.025(4) 0.037(5) 0.004(4) 0.020(4) 0.003(4)
C33 0.020(4) 0.018(4) 0.026(5) 0.000(3) 0.002(4) 0.000(3)
C7 0.031(5) 0.025(5) 0.038(6) -0.007(4) 0.008(4) 0.013(4)
C27 0.015(4) 0.031(5) 0.024(5) 0.005(4) 0.000(3) 0.001(3)
C25 0.019(4) 0.049(6) 0.022(5) 0.001(4) 0.001(4) 0.002(4)
C6 0.031(5) 0.020(4) 0.021(5) 0.003(4) 0.005(4) 0.004(4)
C20 0.019(4) 0.015(4) 0.010(4) -0.001(3) 0.001(3) -0.005(3)
C9 0.044(6) 0.028(5) 0.041(6) 0.002(4) 0.033(5) 0.003(4)
C0AA 0.032(5) 0.018(4) 0.016(4) -0.001(3) 0.007(4) 0.001(3)
C4 0.022(4) 0.015(4) 0.026(5) -0.003(3) 0.005(4) 0.005(3)
C8 0.042(6) 0.030(5) 0.043(6) -0.012(5) 0.022(5) 0.012(5)
C30 0.030(5) 0.038(6) 0.036(6) 0.002(5) 0.006(4) 0.017(5)
C36 0.033(6) 0.052(7) 0.027(5) 0.000(5) -0.003(4) -0.018(5)
C21 0.016(4) 0.022(4) 0.025(5) 0.005(3) 0.002(3) 0.000(3)
Cl1 0.0371(12) 0.0248(10) 0.0226(11) -0.0028(9) 0.0180(9) 0.0115(9)
O1 0.011(3) 0.026(3) 0.043(4) -0.010(3) 0.000(3) 0.004(2)
N13 0.010(3) 0.025(4) 0.032(4) -0.013(3) 0.000(3) -0.001(3)
C14 0.025(5) 0.022(4) 0.027(5) -0.009(4) 0.013(4) -0.006(4)
C12 0.010(4) 0.016(4) 0.026(5) 0.000(3) -0.002(3) 0.002(3)
O2 0.065(6) 0.060(6) 0.072(7) -0.025(5) 0.011(5) 0.015(5)
C15 0.037(6) 0.023(5) 0.041(6) -0.006(4) 0.015(5) -0.002(4)
C19 0.036(6) 0.032(5) 0.047(7) -0.013(5) 0.003(5) -0.003(4)
C16 0.074(9) 0.028(5) 0.051(7) -0.011(5) 0.042(7) -0.007(6)
C43 0.063(8) 0.030(6) 0.075(10) -0.022(6) -0.002(7) -0.018(6)
C18 0.067(9) 0.045(7) 0.052(8) -0.017(6) -0.005(7) -0.019(7)
O3 0.175(17) 0.143(16) 0.136(14) -0.013(12) 0.091(13) 0.026(13)
C13 0.015(4) 0.021(4) 0.020(4) 0.003(3) 0.002(3) 0.007(3)
C17 0.096(11) 0.030(6) 0.040(7) -0.019(5) 0.016(7) -0.013(7)
C38 0.092(10) 0.021(5) 0.044(7) 0.003(5) -0.011(7) -0.019(6)
C39 0.046(7) 0.055(8) 0.034(6) -0.005(6) -0.002(5) -0.001(6)
C40 0.142(17) 0.057(10) 0.052(9) 0.010(8) 0.034(10) 0.015(10)
C41 0.075(10) 0.101(13) 0.065(10) 0.050(9) -0.034(8) -0.053(10)

loop_
_atom_type_symbol
_atom_type_description
_atom_type_scat_dispersion_real
_atom_type_scat_dispersion_imag
_atom_type_scat_source
C C 0.0033 0.0016 'International Tables Vol C Tables 4.2.6.8 and 6.1.1.4'
H H 0 0 'International Tables Vol C Tables 4.2.6.8 and 6.1.1.4'
N N 0.0061 0.0033 'International Tables Vol C Tables 4.2.6.8 and 6.1.1.4'
O O 0.0106 0.006 'International Tables Vol C Tables 4.2.6.8 and 6.1.1.4'
P P 0.1023 0.0942 'International Tables Vol C Tables 4.2.6.8 and 6.1.1.4'
Cl Cl 0.1484 0.1585 'International Tables Vol C Tables 4.2.6.8 and 6.1.1.4'
Pd Pd -0.9988 1.0072 'International Tables Vol C Tables 4.2.6.8 and 6.1.1.4'

loop_
_geom_angle_atom_site_label_1
_geom_angle_atom_site_label_2
_geom_angle_atom_site_label_3
_geom_angle
_geom_angle_site_symmetry_1
_geom_angle_site_symmetry_3
_geom_angle_publ_flag
C2 Pd1 C1 80.7(3) . . ?
C2 Pd1 P1 89.5(2) . . ?
C1 Pd1 P1 169.7(2) . . ?
C2 Pd1 Cl1 176.2(2) . . ?
C1 Pd1 Cl1 95.8(2) . . ?
P1 Pd1 Cl1 93.97(8) . . ?
C32 P1 C26 108.7(4) . . ?
C32 P1 C20 100.1(4) . . ?
C26 P1 C20 102.4(4) . . ?
C32 P1 Pd1 112.5(3) . . ?
C26 P1 Pd1 112.4(3) . . ?
C20 P1 Pd1 119.6(3) . . ?
C1 N2 C0AA 109.8(6) . . ?
C1 N2 C3 118.9(6) . . ?
C0AA N2 C3 130.8(7) . . ?
N1 C1 N2 106.6(7) . . ?
N1 C1 Pd1 141.8(6) . . ?
N2 C1 Pd1 111.3(5) . . ?
C3 N3 C4 114.4(7) . . ?
C2 N4 C5 117.8(7) . . ?
C1 N1 C11 110.6(7) . . ?
C1 N1 C12 126.6(7) . . ?
C11 N1 C12 122.7(7) . . ?
C33 C32 C37 117.7(8) . . ?
C33 C32 P1 122.4(7) . . ?
C37 C32 P1 119.7(7) . . ?
C26 C31 C30 120.5(10) . . ?
C26 C31 H31 119.7 . . ?
C30 C31 H31 119.7 . . ?
N3 C3 N2 119.3(7) . . ?
N3 C3 C2 126.6(8) . . ?
N2 C3 C2 114.2(7) . . ?
C31 C26 C27 118.6(8) . . ?
C31 C26 P1 125.5(7) . . ?
C27 C26 P1 115.9(7) . . ?
N4 C5 C6 119.7(8) . . ?
N4 C5 C4 121.8(7) . . ?
C6 C5 C4 118.5(7) . . ?
C24 C23 C22 119.1(9) . . ?
C24 C23 H23 120.5 . . ?
C22 C23 H23 120.5 . . ?
C36 C37 C32 120.6(9) . . ?
C36 C37 H37 119.7 . . ?
C32 C37 H37 119.7 . . ?
C36 C35 C34 121.1(9) . . ?
C36 C35 H35 119.5 . . ?
C34 C35 H35 119.5 . . ?
C35 C34 C33 119.0(9) . . ?
C35 C34 H34 120.5 . . ?
C33 C34 H34 120.5 . . ?
C28 C29 C30 119.6(9) . . ?
C28 C29 H29 120.2 . . ?
C30 C29 H29 120.2 . . ?
C23 C24 C25 120.0(10) . . ?
C23 C24 H24 120 . . ?
C25 C24 H24 120 . . ?
N4 C2 C3 118.9(7) . . ?
N4 C2 Pd1 127.4(6) . . ?
C3 C2 Pd1 113.7(6) . . ?
C0AA C11 N1 106.4(7) . . ?
C0AA C11 H11 126.8 . . ?
N1 C11 H11 126.8 . . ?
C29 C28 C27 120.0(10) . . ?
C29 C28 H28 120 . . ?
C27 C28 H28 120 . . ?
C21 C22 C23 120.6(9) . . ?
C21 C22 H22 119.7 . . ?
C23 C22 H22 119.7 . . ?
C34 C33 C32 121.5(9) . . ?
C34 C33 H33 119.2 . . ?
C32 C33 H33 119.2 . . ?
C6 C7 C8 121.0(9) . . ?
C6 C7 H7 119.5 . . ?
C8 C7 H7 119.5 . . ?
C28 C27 C26 120.8(9) . . ?
C28 C27 H27 119.6 . . ?
C26 C27 H27 119.6 . . ?
C20 C25 C24 120.9(9) . . ?
C20 C25 H25 119.6 . . ?
C24 C25 H25 119.6 . . ?
C7 C6 C5 120.3(9) . . ?
C7 C6 H6 119.8 . . ?
C5 C6 H6 119.8 . . ?
C25 C20 C21 118.3(8) . . ?
C25 C20 P1 123.0(7) . . ?
C21 C20 P1 118.6(6) . . ?
C8 C9 C4 120.9(9) . . ?
C8 C9 H9 119.6 . . ?
C4 C9 H9 119.6 . . ?
C11 C0AA N2 106.5(7) . . ?
C11 C0AA H0AA 126.7 . . ?
N2 C0AA H0AA 126.7 . . ?
N3 C4 C9 120.5(8) . . ?
N3 C4 C5 120.4(7) . . ?
C9 C4 C5 119.1(8) . . ?
C9 C8 C7 120.2(9) . . ?
C9 C8 H8 119.9 . . ?
C7 C8 H8 119.9 . . ?
C29 C30 C31 120.5(10) . . ?
C29 C30 H30 119.7 . . ?
C31 C30 H30 119.7 . . ?
C37 C36 C35 120.1(10) . . ?
C37 C36 H36 120 . . ?
C35 C36 H36 120 . . ?
C22 C21 C20 121.1(8) . . ?
C22 C21 H21 119.5 . . ?
C20 C21 H21 119.5 . . ?
C13 N13 C14 128.6(8) . . ?
C13 N13 H13 115.7 . . ?
C14 N13 H13 115.7 . . ?
C15 C14 C19 120.3(9) . . ?
C15 C14 N13 117.0(8) . . ?
C19 C14 N13 122.7(8) . . ?
N1 C12 C13 111.4(7) . . ?
N1 C12 H12A 109.4 . . ?
C13 C12 H12A 109.4 . . ?
N1 C12 H12B 109.4 . . ?
C13 C12 H12B 109.4 . . ?
H12A C12 H12B 108 . . ?
C14 C15 C16 119.4(11) . . ?
C14 C15 H15 120.3 . . ?
C16 C15 H15 120.3 . . ?
C14 C19 C18 118.9(11) . . ?
C14 C19 H19 120.5 . . ?
C18 C19 H19 120.5 . . ?
C17 C16 C15 120.4(11) . . ?
C17 C16 H16 119.8 . . ?
C15 C16 H16 119.8 . . ?
C42 C43 H43A 109.5 . . ?
C42 C43 H43B 109.5 . . ?
H43A C43 H43B 109.5 . . ?
C42 C43 H43C 109.5 . . ?
H43A C43 H43C 109.5 . . ?
H43B C43 H43C 109.5 . . ?
C17 C18 C19 120.2(12) . . ?
C17 C18 H18 119.9 . . ?
C19 C18 H18 119.9 . . ?
O1 C13 N13 124.6(8) . . ?
O1 C13 C12 122.4(8) . . ?
N13 C13 C12 112.9(7) . . ?
C16 C17 C18 120.6(11) . . ?
C16 C17 H17 119.7 . . ?
C18 C17 H17 119.7 . . ?
C39 C38 H38A 109.5 . . ?
C39 C38 H38B 109.5 . . ?
H38A C38 H38B 109.5 . . ?
C39 C38 H38C 109.5 . . ?
H38A C38 H38C 109.5 . . ?
H38B C38 H38C 109.5 . . ?
O2 C39 C40 121.9(14) . . ?
O2 C39 C38 125.0(13) . . ?
C40 C39 C38 113.0(12) . . ?
C39 C40 H40A 109.5 . . ?
C39 C40 H40B 109.5 . . ?
H40A C40 H40B 109.5 . . ?
C39 C40 H40C 109.5 . . ?
H40A C40 H40C 109.5 . . ?
H40B C40 H40C 109.5 . . ?
C42 C41 H41A 109.5 . . ?
C42 C41 H41B 109.5 . . ?
H41A C41 H41B 109.5 . . ?
C42 C41 H41C 109.5 . . ?
H41A C41 H41C 109.5 . . ?
H41B C41 H41C 109.5 . . ?
O3 C42 C41 113(2) . . ?
O3 C42 C43 117.7(19) . . ?
C41 C42 C43 129.4(19) . . ?

loop_
_geom_bond_atom_site_label_1
_geom_bond_atom_site_label_2
_geom_bond_distance
_geom_bond_site_symmetry_2
_geom_bond_publ_flag
Pd1 C2 2.013(8) . ?
Pd1 C1 2.099(7) . ?
Pd1 P1 2.334(2) . ?
Pd1 Cl1 2.378(2) . ?
P1 C32 1.809(9) . ?
P1 C26 1.819(8) . ?
P1 C20 1.835(8) . ?
N2 C1 1.354(9) . ?
N2 C0AA 1.388(10) . ?
N2 C3 1.408(10) . ?
C1 N1 1.308(9) . ?
N3 C3 1.307(10) . ?
N3 C4 1.379(10) . ?
N4 C2 1.291(10) . ?
N4 C5 1.388(10) . ?
N1 C11 1.403(10) . ?
N1 C12 1.454(10) . ?
C32 C33 1.396(12) . ?
C32 C37 1.424(12) . ?
C31 C26 1.378(12) . ?
C31 C30 1.389(13) . ?
C31 H31 0.93 . ?
C3 C2 1.441(11) . ?
C26 C27 1.399(12) . ?
C5 C6 1.406(11) . ?
C5 C4 1.414(12) . ?
C23 C24 1.381(15) . ?
C23 C22 1.395(15) . ?
C23 H23 0.93 . ?
C37 C36 1.378(13) . ?
C37 H37 0.93 . ?
C35 C36 1.378(15) . ?
C35 C34 1.388(15) . ?
C35 H35 0.93 . ?
C34 C33 1.390(12) . ?
C34 H34 0.93 . ?
C29 C28 1.378(16) . ?
C29 C30 1.379(16) . ?
C29 H29 0.93 . ?
C24 C25 1.406(14) . ?
C24 H24 0.93 . ?
C11 C0AA 1.343(12) . ?
C11 H11 0.93 . ?
C28 C27 1.385(12) . ?
C28 H28 0.93 . ?
C22 C21 1.370(12) . ?
C22 H22 0.93 . ?
C33 H33 0.93 . ?
C7 C6 1.369(13) . ?
C7 C8 1.378(15) . ?
C7 H7 0.93 . ?
C27 H27 0.93 . ?
C25 C20 1.376(12) . ?
C25 H25 0.93 . ?
C6 H6 0.93 . ?
C20 C21 1.402(11) . ?
C9 C8 1.359(14) . ?
C9 C4 1.401(12) . ?
C9 H9 0.93 . ?
C0AA H0AA 0.93 . ?
C8 H8 0.93 . ?
C30 H30 0.93 . ?
C36 H36 0.93 . ?
C21 H21 0.93 . ?
O1 C13 1.230(10) . ?
N13 C13 1.348(10) . ?
N13 C14 1.415(11) . ?
N13 H13 0.86 . ?
C14 C15 1.381(13) . ?
C14 C19 1.386(14) . ?
C12 C13 1.512(12) . ?
C12 H12A 0.97 . ?
C12 H12B 0.97 . ?
O2 C39 1.193(14) . ?
C15 C16 1.401(15) . ?
C15 H15 0.93 . ?
C19 C18 1.404(16) . ?
C19 H19 0.93 . ?
C16 C17 1.354(19) . ?
C16 H16 0.93 . ?
C43 C42 1.50(2) . ?
C43 H43A 0.96 . ?
C43 H43B 0.96 . ?
C43 H43C 0.96 . ?
C18 C17 1.372(19) . ?
C18 H18 0.93 . ?
O3 C42 1.25(2) . ?
C17 H17 0.93 . ?
C38 C39 1.540(17) . ?
C38 H38A 0.96 . ?
C38 H38B 0.96 . ?
C38 H38C 0.96 . ?
C39 C40 1.464(19) . ?
C40 H40A 0.96 . ?
C40 H40B 0.96 . ?
C40 H40C 0.96 . ?
C41 C42 1.44(2) . ?
C41 H41A 0.96 . ?
C41 H41B 0.96 . ?
C41 H41C 0.96 . ?

loop_
_geom_torsion_atom_site_label_1
_geom_torsion_atom_site_label_2
_geom_torsion_atom_site_label_3
_geom_torsion_atom_site_label_4
_geom_torsion
_geom_torsion_site_symmetry_1
_geom_torsion_site_symmetry_2
_geom_torsion_site_symmetry_3
_geom_torsion_site_symmetry_4
_geom_torsion_publ_flag
C0AA N2 C1 N1 -0.3(9) . . . . ?
C3 N2 C1 N1 172.3(7) . . . . ?
C0AA N2 C1 Pd1 174.9(6) . . . . ?
C3 N2 C1 Pd1 -12.5(9) . . . . ?
N2 C1 N1 C11 1.0(9) . . . . ?
Pd1 C1 N1 C11 -171.7(7) . . . . ?
N2 C1 N1 C12 -175.8(7) . . . . ?
Pd1 C1 N1 C12 11.5(14) . . . . ?
C26 P1 C32 C33 -65.7(8) . . . . ?
C20 P1 C32 C33 41.2(8) . . . . ?
Pd1 P1 C32 C33 169.2(6) . . . . ?
C26 P1 C32 C37 119.7(7) . . . . ?
C20 P1 C32 C37 -133.5(7) . . . . ?
Pd1 P1 C32 C37 -5.4(8) . . . . ?
C4 N3 C3 N2 179.6(8) . . . . ?
C4 N3 C3 C2 0.2(13) . . . . ?
C1 N2 C3 N3 -170.4(8) . . . . ?
C0AA N2 C3 N3 0.3(14) . . . . ?
C1 N2 C3 C2 9.1(11) . . . . ?
C0AA N2 C3 C2 179.9(8) . . . . ?
C30 C31 C26 C27 0.0(13) . . . . ?
C30 C31 C26 P1 -178.3(7) . . . . ?
C32 P1 C26 C31 8.1(9) . . . . ?
C20 P1 C26 C31 -97.2(8) . . . . ?
Pd1 P1 C26 C31 133.3(7) . . . . ?
C32 P1 C26 C27 -170.2(6) . . . . ?
C20 P1 C26 C27 84.5(7) . . . . ?
Pd1 P1 C26 C27 -45.1(7) . . . . ?
C2 N4 C5 C6 -177.1(8) . . . . ?
C2 N4 C5 C4 4.9(12) . . . . ?
C33 C32 C37 C36 -1.6(14) . . . . ?
P1 C32 C37 C36 173.2(8) . . . . ?
C36 C35 C34 C33 -1.2(15) . . . . ?
C22 C23 C24 C25 -2.6(15) . . . . ?
C5 N4 C2 C3 -2.5(12) . . . . ?
C5 N4 C2 Pd1 178.8(6) . . . . ?
N3 C3 C2 N4 0.0(14) . . . . ?
N2 C3 C2 N4 -179.5(8) . . . . ?
N3 C3 C2 Pd1 178.9(7) . . . . ?
N2 C3 C2 Pd1 -0.6(9) . . . . ?
C1 N1 C11 C0AA -1.4(10) . . . . ?
C12 N1 C11 C0AA 175.6(8) . . . . ?
C30 C29 C28 C27 -0.4(16) . . . . ?
C24 C23 C22 C21 1.5(15) . . . . ?
C35 C34 C33 C32 0.6(13) . . . . ?
C37 C32 C33 C34 0.8(13) . . . . ?
P1 C32 C33 C34 -173.9(7) . . . . ?
C29 C28 C27 C26 -0.7(15) . . . . ?
C31 C26 C27 C28 0.9(13) . . . . ?
P1 C26 C27 C28 179.4(7) . . . . ?
C23 C24 C25 C20 2.6(16) . . . . ?
C8 C7 C6 C5 1.4(16) . . . . ?
N4 C5 C6 C7 -177.1(9) . . . . ?
C4 C5 C6 C7 1.0(14) . . . . ?
C24 C25 C20 C21 -1.5(14) . . . . ?
C24 C25 C20 P1 174.8(8) . . . . ?
C32 P1 C20 C25 -116.9(8) . . . . ?
C26 P1 C20 C25 -5.0(9) . . . . ?
Pd1 P1 C20 C25 119.9(7) . . . . ?
C32 P1 C20 C21 59.4(7) . . . . ?
C26 P1 C20 C21 171.3(7) . . . . ?
Pd1 P1 C20 C21 -63.8(7) . . . . ?
N1 C11 C0AA N2 1.2(10) . . . . ?
C1 N2 C0AA C11 -0.6(10) . . . . ?
C3 N2 C0AA C11 -172.0(8) . . . . ?
C3 N3 C4 C9 -178.6(9) . . . . ?
C3 N3 C4 C5 2.2(13) . . . . ?
C8 C9 C4 N3 -178.3(11) . . . . ?
C8 C9 C4 C5 1.0(17) . . . . ?
N4 C5 C4 N3 -4.9(13) . . . . ?
C6 C5 C4 N3 177.1(8) . . . . ?
N4 C5 C4 C9 175.9(9) . . . . ?
C6 C5 C4 C9 -2.2(14) . . . . ?
C4 C9 C8 C7 1.4(19) . . . . ?
C6 C7 C8 C9 -2.6(18) . . . . ?
C28 C29 C30 C31 1.4(16) . . . . ?
C26 C31 C30 C29 -1.1(15) . . . . ?
C32 C37 C36 C35 1.1(16) . . . . ?
C34 C35 C36 C37 0.3(17) . . . . ?
C23 C22 C21 C20 -0.4(14) . . . . ?
C25 C20 C21 C22 0.4(13) . . . . ?
P1 C20 C21 C22 -176.1(7) . . . . ?
C13 N13 C14 C15 166.7(9) . . . . ?
C13 N13 C14 C19 -12.7(16) . . . . ?
C1 N1 C12 C13 -109.2(9) . . . . ?
C11 N1 C12 C13 74.4(10) . . . . ?
C19 C14 C15 C16 4.1(16) . . . . ?
N13 C14 C15 C16 -175.3(9) . . . . ?
C15 C14 C19 C18 -3.8(17) . . . . ?
N13 C14 C19 C18 175.5(11) . . . . ?
C14 C15 C16 C17 0.0(18) . . . . ?
C14 C19 C18 C17 -1(2) . . . . ?
C14 N13 C13 O1 12.6(16) . . . . ?
C14 N13 C13 C12 -168.8(8) . . . . ?
N1 C12 C13 O1 1.8(12) . . . . ?
N1 C12 C13 N13 -176.8(7) . . . . ?
C15 C16 C17 C18 -4(2) . . . . ?
C19 C18 C17 C16 5(2) . . . . ?
